data_7033965
loop_
_publ_author_name
'Facendola, John W.'
'Seifrid, Martin'
'Siegel, Jay'
'Djurovich, Peter I.'
'Thompson, Mark E.'

_publ_section_title
;
 Synthesis and characterization of phosphorescent platinum and iridium
 complexes with cyclometalated corannulene.
;
_journal_issue 18
_journal_name_full 'Dalton transactions (Cambridge, England : 2003)'
_journal_page_first 8456
_journal_page_last 8466
_journal_paper_doi 10.1039/c4dt03541k
_journal_volume 44
_journal_year 2015
_chemical_formula_moiety 'C43 H26 Ir N5, C H2 Cl2'
_chemical_formula_sum 'C44 H28 Cl2 Ir N5'
_chemical_formula_weight 889.81
_chemical_name_common corpyIrppz2
_space_group_crystal_system triclinic
_space_group_IT_number 2
_space_group_name_Hall '-P 1'
_space_group_name_H-M_alt 'P -1'
_symmetry_space_group_name_Hall '-P 1'
_symmetry_space_group_name_H-M 'P -1'
_atom_sites_solution_hydrogens geom
_audit_update_record
;
2014-12-17 deposited with the CCDC.
2015-02-10 downloaded from the CCDC.
;
_cell_angle_alpha 110.6380(10)
_cell_angle_beta 104.5780(11)
_cell_angle_gamma 91.2460(11)
_cell_formula_units_Z 2
_cell_length_a 10.6157(8)
_cell_length_b 13.0592(10)
_cell_length_c 13.6102(10)
_cell_measurement_reflns_used 9883
_cell_measurement_temperature 100.(2)
_cell_measurement_theta_max 30.4628
_cell_measurement_theta_min 2.2163
_cell_volume 1696.1(2)
_computing_cell_refinement 'APEX2 v2014.9-0 (Bruker AXS)'
_computing_data_collection 'Bruker Instrument Service v2012.12.0.3'
_computing_data_reduction 'SAINT V8.34A (Bruker AXS, 2013)'
_computing_structure_refinement 'SHELXTL XL 2014/6 (Bruker AXS)'
_computing_structure_solution 'SHELXTL XS 2013/1 (Bruker AXS)'
_diffrn_ambient_temperature 100.(2)
_diffrn_detector_area_resol_mean 8.3333
_diffrn_measured_fraction_theta_full 0.981
_diffrn_measured_fraction_theta_max 0.981
_diffrn_measurement_device_type 'Bruker APEX II CCD'
_diffrn_measurement_method 'omega- and phi-scans'
_diffrn_radiation_monochromator 'TRIUMPH curved-crystal'
_diffrn_radiation_type 'MoK\a '
_diffrn_radiation_wavelength 0.71073
_diffrn_reflns_av_R_equivalents 0.0230
_diffrn_reflns_av_unetI/netI 0.0183
_diffrn_reflns_limit_h_max 15
_diffrn_reflns_limit_h_min -14
_diffrn_reflns_limit_k_max 18
_diffrn_reflns_limit_k_min -18
_diffrn_reflns_limit_l_max 19
_diffrn_reflns_limit_l_min -19
_diffrn_reflns_number 42296
_diffrn_reflns_theta_full 30.56
_diffrn_reflns_theta_max 30.56
_diffrn_reflns_theta_min 1.66
_diffrn_source 'fine-focus tube'
_exptl_absorpt_coefficient_mu 4.136
_exptl_absorpt_correction_T_max 0.40
_exptl_absorpt_correction_T_min 0.30
_exptl_absorpt_correction_type multi-scan
_exptl_absorpt_process_details 'Bruker SADABS V2014/4'
_exptl_crystal_colour red
_exptl_crystal_density_diffrn 1.742
_exptl_crystal_density_method 'not measured'
_exptl_crystal_description prism
_exptl_crystal_F_000 876
_exptl_crystal_size_max 0.366
_exptl_crystal_size_mid 0.359
_exptl_crystal_size_min 0.276
_refine_diff_density_max 1.102
_refine_diff_density_min -1.238
_refine_ls_extinction_method none
_refine_ls_goodness_of_fit_ref 1.051
_refine_ls_hydrogen_treatment constr
_refine_ls_matrix_type full
_refine_ls_number_parameters 469
_refine_ls_number_reflns 10228
_refine_ls_number_restraints 0
_refine_ls_restrained_S_all 1.051
_refine_ls_R_factor_all 0.0176
_refine_ls_R_factor_gt 0.0164
_refine_ls_shift/su_max 0.002
_refine_ls_shift/su_mean 0.000
_refine_ls_structure_factor_coef Fsqd
_refine_ls_weighting_details 'w=1/[\s^2^(Fo^2^)+(0.0189P)^2^+1.2460P] where P=(Fo^2^+2Fc^2^)/3'
_refine_ls_weighting_scheme calc
_refine_ls_wR_factor_gt 0.0395
_refine_ls_wR_factor_ref 0.0399
_reflns_number_gt 9821
_reflns_number_total 10228
_reflns_threshold_expression 'I > 2\s(I)'
_cod_data_source_file c4dt03541k2.cif
_cod_data_source_block I
_cod_depositor_comments 'Adding full bibliography for 7033964--7033965.cif.'
_cod_database_code 7033965

loop_
_space_group_symop_operation_xyz
'x, y, z'
'-x, -y, -z'

loop_
_atom_site_type_symbol
_atom_site_label
_atom_site_fract_x
_atom_site_fract_y
_atom_site_fract_z
_atom_site_U_iso_or_equiv
_atom_site_adp_type
_atom_site_calc_flag
_atom_site_refinement_flags_adp
_atom_site_refinement_flags_posn
_atom_site_occupancy
C C1 0.42290(18) 0.36776(14) 0.47671(14) 0.0189(3) Uani d . . 1
H H1 0.4903 0.4062 0.464 0.023 Uiso calc U R 1
C C2 0.3837(2) 0.40203(16) 0.57348(15) 0.0254(4) Uani d . . 1
H H2 0.4183 0.4663 0.637 0.03 Uiso calc U R 1
C C3 0.28489(19) 0.32280(16) 0.55661(14) 0.0230(4) Uani d . . 1
H H3 0.2376 0.3221 0.6071 0.028 Uiso calc U R 1
C C4 0.17886(16) 0.14733(14) 0.39193(14) 0.0166(3) Uani d . . 1
C C5 0.08632(18) 0.11264(17) 0.43365(16) 0.0238(4) Uani d . . 1
H H5 0.0821 0.1526 0.5059 0.029 Uiso calc U R 1
C C6 0.00029(19) 0.01802(19) 0.36686(19) 0.0300(4) Uani d . . 1
H H6 -0.0641 -0.0075 0.3931 0.036 Uiso calc U R 1
C C7 0.00859(19) -0.03931(17) 0.26156(18) 0.0289(4) Uani d . . 1
H H7 -0.0507 -0.1038 0.2159 0.035 Uiso calc U R 1
C C8 0.10374(18) -0.00278(15) 0.22226(16) 0.0220(3) Uani d . . 1
H H8 0.1078 -0.0434 0.1501 0.026 Uiso calc U R 1
C C9 0.19316(16) 0.09220(13) 0.28670(14) 0.0154(3) Uani d . . 1
C C10 0.46388(15) 0.07001(12) 0.29548(13) 0.0128(3) Uani d . . 1
C C11 0.52952(16) 0.07040(13) 0.39925(13) 0.0159(3) Uani d . . 1
H H11 0.513 0.1229 0.4622 0.019 Uiso calc U R 1
C C12 0.61840(17) -0.00446(14) 0.41211(14) 0.0191(3) Uani d . . 1
H H12 0.6614 -0.0019 0.4833 0.023 Uiso calc U R 1
C C13 0.64442(17) -0.08257(14) 0.32180(15) 0.0204(3) Uani d . . 1
H H13 0.7069 -0.1317 0.3314 0.025 Uiso calc U R 1
C C14 0.57863(17) -0.08878(13) 0.21711(14) 0.0181(3) Uani d . . 1
H H14 0.595 -0.142 0.1545 0.022 Uiso calc U R 1
C C15 0.48834(16) -0.01498(13) 0.20664(13) 0.0142(3) Uani d . . 1
C C16 0.39217(17) -0.09519(13) -0.00051(14) 0.0180(3) Uani d . . 1
H H16 0.4388 -0.1568 -0.0223 0.022 Uiso calc U R 1
C C17 0.29343(18) -0.06421(14) -0.06819(14) 0.0193(3) Uani d . . 1
H H17 0.2587 -0.0997 -0.1451 0.023 Uiso calc U R 1
C C18 0.25507(17) 0.03058(14) 0.00034(13) 0.0167(3) Uani d . . 1
H H18 0.1885 0.071 -0.0233 0.02 Uiso calc U R 1
C C19 0.07926(16) 0.24000(14) 0.14827(13) 0.0156(3) Uani d . . 1
H H19 0.0409 0.1972 0.1794 0.019 Uiso calc U R 1
C C20 -0.00249(17) 0.27742(15) 0.07504(14) 0.0184(3) Uani d . . 1
H H20 -0.095 0.2605 0.0561 0.022 Uiso calc U R 1
C C21 0.05399(17) 0.34032(16) 0.02989(14) 0.0208(3) Uani d . . 1
H H21 0.0007 0.3663 -0.0216 0.025 Uiso calc U R 1
C C22 0.18931(17) 0.36460(14) 0.06103(14) 0.0180(3) Uani d . . 1
H H22 0.229 0.408 0.0312 0.022 Uiso calc U R 1
C C23 0.26786(15) 0.32551(13) 0.13627(12) 0.0134(3) Uani d . . 1
C C24 0.41166(15) 0.34011(12) 0.16898(12) 0.0127(3) Uani d . . 1
C C25 0.47219(15) 0.27300(12) 0.22523(12) 0.0117(3) Uani d . . 1
C C26 0.61569(15) 0.28201(12) 0.25685(12) 0.0126(3) Uani d . . 1
C C27 0.70437(16) 0.25401(13) 0.34059(13) 0.0155(3) Uani d . . 1
H H27 0.6697 0.21 0.3725 0.019 Uiso calc U R 1
C C28 0.83875(16) 0.28884(14) 0.37649(14) 0.0171(3) Uani d . . 1
H H28 0.8925 0.2667 0.4309 0.021 Uiso calc U R 1
C C29 0.89844(16) 0.35738(14) 0.33347(14) 0.0169(3) Uani d . . 1
C C30 0.81487(16) 0.37280(13) 0.24584(13) 0.0150(3) Uani d . . 1
C C31 0.67847(15) 0.33619(12) 0.20862(12) 0.0127(3) Uani d . . 1
C C32 0.61554(16) 0.40369(13) 0.15347(12) 0.0133(3) Uani d . . 1
C C33 0.48560(16) 0.41978(13) 0.14363(12) 0.0137(3) Uani d . . 1
C C34 0.45589(17) 0.52303(13) 0.13084(13) 0.0166(3) Uani d . . 1
H H34 0.3673 0.538 0.1178 0.02 Uiso calc U R 1
C C35 0.55171(17) 0.60102(14) 0.13692(14) 0.0180(3) Uani d . . 1
H H35 0.526 0.6667 0.1269 0.022 Uiso calc U R 1
C C36 0.68832(17) 0.58583(13) 0.15785(13) 0.0165(3) Uani d . . 1
C C37 0.71333(16) 0.48307(13) 0.15981(13) 0.0147(3) Uani d . . 1
C C38 0.83627(16) 0.46313(13) 0.21502(13) 0.0155(3) Uani d . . 1
C C39 1.02211(17) 0.42824(15) 0.37848(15) 0.0206(3) Uani d . . 1
H H39 1.0905 0.4141 0.4305 0.025 Uiso calc U R 1
C C40 1.04341(17) 0.51606(15) 0.34774(15) 0.0213(3) Uani d . . 1
H H40 1.1261 0.5603 0.3794 0.026 Uiso calc U R 1
C C41 0.94360(17) 0.54268(14) 0.26878(14) 0.0177(3) Uani d . . 1
C C42 0.92590(18) 0.64518(14) 0.25146(14) 0.0199(3) Uani d . . 1
H H42 0.9992 0.6998 0.2766 0.024 Uiso calc U R 1
C C43 0.80476(18) 0.66570(14) 0.19922(14) 0.0187(3) Uani d . . 1
H H43 0.7976 0.7344 0.1901 0.022 Uiso calc U R 1
C C44 0.3129(3) 0.80761(19) 0.28570(18) 0.0366(5) Uani d . . 1
H H44A 0.4058 0.8406 0.3127 0.044 Uiso calc U R 1
H H44B 0.2587 0.8672 0.3103 0.044 Uiso calc U R 1
Cl Cl1 0.26710(5) 0.75031(4) 0.14165(4) 0.03016(10) Uani d . . 1
Cl Cl2 0.29299(6) 0.70823(5) 0.34175(5) 0.04099(13) Uani d . . 1
Ir Ir1 0.33925(2) 0.17093(2) 0.25197(2) 0.01047(2) Uani d . . 1
N N1 0.35173(14) 0.27347(11) 0.40543(11) 0.0139(2) Uani d . . 1
N N2 0.26696(14) 0.24561(12) 0.45487(11) 0.0160(3) Uani d . . 1
N N3 0.32592(13) 0.05563(11) 0.10377(11) 0.0131(2) Uani d . . 1
N N4 0.41042(14) -0.02164(11) 0.10272(11) 0.0138(2) Uani d . . 1
N N5 0.21096(13) 0.26156(11) 0.17750(11) 0.0129(2) Uani d . . 1

loop_
_atom_site_aniso_label
_atom_site_aniso_U_11
_atom_site_aniso_U_22
_atom_site_aniso_U_33
_atom_site_aniso_U_12
_atom_site_aniso_U_13
_atom_site_aniso_U_23
C1 0.0239(8) 0.0151(7) 0.0139(7) -0.0003(6) 0.0046(6) 0.0015(6)
C2 0.0335(10) 0.0243(9) 0.0137(8) 0.0050(7) 0.0068(7) 0.0012(7)
C3 0.0297(9) 0.0284(9) 0.0132(7) 0.0096(7) 0.0098(7) 0.0074(7)
C4 0.0153(7) 0.0202(8) 0.0192(7) 0.0039(6) 0.0057(6) 0.0124(6)
C5 0.0213(8) 0.0351(10) 0.0271(9) 0.0077(7) 0.0116(7) 0.0221(8)
C6 0.0205(9) 0.0425(12) 0.0409(11) 0.0002(8) 0.0116(8) 0.0298(10)
C7 0.0217(9) 0.0289(10) 0.0398(11) -0.0065(7) 0.0035(8) 0.0209(9)
C8 0.0214(8) 0.0195(8) 0.0254(9) -0.0031(6) 0.0048(7) 0.0101(7)
C9 0.0154(7) 0.0152(7) 0.0189(7) 0.0013(5) 0.0058(6) 0.0097(6)
C10 0.0139(7) 0.0102(6) 0.0145(7) -0.0018(5) 0.0047(5) 0.0045(5)
C11 0.0184(7) 0.0151(7) 0.0152(7) -0.0005(6) 0.0049(6) 0.0066(6)
C12 0.0204(8) 0.0197(8) 0.0192(8) -0.0005(6) 0.0028(6) 0.0116(6)
C13 0.0210(8) 0.0176(8) 0.0252(9) 0.0043(6) 0.0050(7) 0.0117(7)
C14 0.0225(8) 0.0128(7) 0.0202(8) 0.0033(6) 0.0082(6) 0.0058(6)
C15 0.0171(7) 0.0118(6) 0.0143(7) -0.0009(5) 0.0049(6) 0.0053(6)
C16 0.0237(8) 0.0128(7) 0.0151(7) 0.0011(6) 0.0075(6) 0.0008(6)
C17 0.0244(8) 0.0165(7) 0.0129(7) 0.0003(6) 0.0041(6) 0.0014(6)
C18 0.0200(8) 0.0154(7) 0.0121(7) 0.0002(6) 0.0034(6) 0.0029(6)
C19 0.0151(7) 0.0173(7) 0.0152(7) 0.0018(6) 0.0064(6) 0.0054(6)
C20 0.0150(7) 0.0237(8) 0.0168(7) 0.0022(6) 0.0048(6) 0.0076(6)
C21 0.0195(8) 0.0262(9) 0.0182(8) 0.0026(6) 0.0029(6) 0.0117(7)
C22 0.0197(8) 0.0202(8) 0.0154(7) 0.0007(6) 0.0037(6) 0.0089(6)
C23 0.0160(7) 0.0124(6) 0.0112(6) 0.0004(5) 0.0046(5) 0.0034(5)
C24 0.0158(7) 0.0110(6) 0.0103(6) -0.0014(5) 0.0041(5) 0.0024(5)
C25 0.0155(7) 0.0098(6) 0.0090(6) -0.0007(5) 0.0051(5) 0.0015(5)
C26 0.0148(7) 0.0091(6) 0.0121(6) 0.0000(5) 0.0043(5) 0.0014(5)
C27 0.0179(7) 0.0131(7) 0.0161(7) 0.0007(6) 0.0049(6) 0.0061(6)
C28 0.0165(7) 0.0157(7) 0.0188(7) 0.0012(6) 0.0031(6) 0.0073(6)
C29 0.0153(7) 0.0165(7) 0.0189(7) 0.0021(6) 0.0066(6) 0.0054(6)
C30 0.0158(7) 0.0131(7) 0.0159(7) 0.0008(5) 0.0082(6) 0.0028(6)
C31 0.0152(7) 0.0106(6) 0.0115(6) 0.0012(5) 0.0053(5) 0.0021(5)
C32 0.0181(7) 0.0114(6) 0.0097(6) -0.0014(5) 0.0055(5) 0.0023(5)
C33 0.0176(7) 0.0125(7) 0.0102(6) -0.0008(5) 0.0033(5) 0.0038(5)
C34 0.0197(7) 0.0156(7) 0.0152(7) 0.0013(6) 0.0041(6) 0.0073(6)
C35 0.0247(8) 0.0147(7) 0.0159(7) 0.0001(6) 0.0056(6) 0.0074(6)
C36 0.0235(8) 0.0149(7) 0.0123(7) -0.0025(6) 0.0071(6) 0.0053(6)
C37 0.0191(7) 0.0150(7) 0.0112(6) -0.0006(6) 0.0075(6) 0.0040(5)
C38 0.0178(7) 0.0148(7) 0.0147(7) -0.0003(6) 0.0089(6) 0.0035(6)
C39 0.0151(7) 0.0221(8) 0.0237(8) 0.0002(6) 0.0052(6) 0.0077(7)
C40 0.0171(8) 0.0224(8) 0.0233(8) -0.0032(6) 0.0074(6) 0.0061(7)
C41 0.0180(7) 0.0171(7) 0.0188(7) -0.0019(6) 0.0093(6) 0.0047(6)
C42 0.0218(8) 0.0181(8) 0.0199(8) -0.0054(6) 0.0097(6) 0.0050(6)
C43 0.0258(8) 0.0145(7) 0.0177(8) -0.0026(6) 0.0093(6) 0.0065(6)
C44 0.0459(13) 0.0308(11) 0.0287(10) -0.0119(9) -0.0001(9) 0.0140(9)
Cl1 0.0284(2) 0.0280(2) 0.0290(2) -0.00161(18) -0.00519(18) 0.01397(19)
Cl2 0.0449(3) 0.0421(3) 0.0405(3) -0.0083(2) 0.0058(2) 0.0255(3)
Ir1 0.01319(3) 0.00867(3) 0.00938(3) -0.00048(2) 0.00415(2) 0.00253(2)
N1 0.0182(6) 0.0133(6) 0.0115(6) 0.0017(5) 0.0065(5) 0.0044(5)
N2 0.0196(7) 0.0188(6) 0.0137(6) 0.0049(5) 0.0086(5) 0.0079(5)
N3 0.0157(6) 0.0102(6) 0.0122(6) 0.0008(5) 0.0043(5) 0.0025(5)
N4 0.0177(6) 0.0101(6) 0.0130(6) 0.0015(5) 0.0052(5) 0.0031(5)
N5 0.0151(6) 0.0118(6) 0.0116(6) 0.0015(5) 0.0052(5) 0.0031(5)

loop_
_atom_type_symbol
_atom_type_description
_atom_type_scat_dispersion_real
_atom_type_scat_dispersion_imag
_atom_type_scat_source
C C 0.0033 0.0016 'International Tables Vol C Tables 4.2.6.8 and 6.1.1.4'
H H 0.0000 0.0000 'International Tables Vol C Tables 4.2.6.8 and 6.1.1.4'
N N 0.0061 0.0033 'International Tables Vol C Tables 4.2.6.8 and 6.1.1.4'
Ir Ir -1.4442 7.9887 'International Tables Vol C Tables 4.2.6.8 and 6.1.1.4'
Cl Cl 0.1484 0.1585 'International Tables Vol C Tables 4.2.6.8 and 6.1.1.4'

loop_
_geom_angle_atom_site_label_1
_geom_angle_atom_site_label_2
_geom_angle_atom_site_label_3
_geom_angle
N1 C1 C2 110.12(16)
N1 C1 H1 124.9
C2 C1 H1 124.9
C3 C2 C1 105.37(16)
C3 C2 H2 127.3
C1 C2 H2 127.3
N2 C3 C2 107.80(16)
N2 C3 H3 126.1
C2 C3 H3 126.1
C5 C4 C9 124.56(17)
C5 C4 N2 120.98(16)
C9 C4 N2 114.45(14)
C6 C5 C4 118.21(18)
C6 C5 H5 120.9
C4 C5 H5 120.9
C5 C6 C7 119.88(17)
C5 C6 H6 120.1
C7 C6 H6 120.1
C6 C7 C8 120.53(18)
C6 C7 H7 119.7
C8 C7 H7 119.7
C7 C8 C9 121.74(18)
C7 C8 H8 119.1
C9 C8 H8 119.1
C8 C9 C4 115.06(15)
C8 C9 Ir1 131.33(13)
C4 C9 Ir1 113.54(12)
C11 C10 C15 115.10(14)
C11 C10 Ir1 130.74(12)
C15 C10 Ir1 114.16(11)
C12 C11 C10 121.74(15)
C12 C11 H11 119.1
C10 C11 H11 119.1
C13 C12 C11 120.63(16)
C13 C12 H12 119.7
C11 C12 H12 119.7
C12 C13 C14 119.83(16)
C12 C13 H13 120.1
C14 C13 H13 120.1
C15 C14 C13 118.28(16)
C15 C14 H14 120.9
C13 C14 H14 120.9
C14 C15 C10 124.21(15)
C14 C15 N4 121.49(14)
C10 C15 N4 114.30(14)
N4 C16 C17 107.46(15)
N4 C16 H16 126.3
C17 C16 H16 126.3
C16 C17 C18 105.60(15)
C16 C17 H17 127.2
C18 C17 H17 127.2
N3 C18 C17 109.97(15)
N3 C18 H18 125.0
C17 C18 H18 125.0
N5 C19 C20 122.96(15)
N5 C19 H19 118.5
C20 C19 H19 118.5
C19 C20 C21 118.37(16)
C19 C20 H20 120.8
C21 C20 H20 120.8
C22 C21 C20 119.05(16)
C22 C21 H21 120.5
C20 C21 H21 120.5
C21 C22 C23 120.40(15)
C21 C22 H22 119.8
C23 C22 H22 119.8
N5 C23 C22 119.72(14)
N5 C23 C24 115.37(13)
C22 C23 C24 124.70(14)
C25 C24 C23 115.63(13)
C25 C24 C33 123.46(14)
C23 C24 C33 120.90(14)
C24 C25 C26 117.81(13)
C24 C25 Ir1 114.06(11)
C26 C25 Ir1 128.13(11)
C31 C26 C27 113.45(14)
C31 C26 C25 116.14(14)
C27 C26 C25 130.00(14)
C28 C27 C26 122.77(15)
C28 C27 H27 118.6
C26 C27 H27 118.6
C27 C28 C29 121.93(15)
C27 C28 H28 119.0
C29 C28 H28 119.0
C30 C29 C28 114.04(15)
C30 C29 C39 114.30(15)
C28 C29 C39 130.53(16)
C29 C30 C38 122.90(15)
C29 C30 C31 123.48(15)
C38 C30 C31 108.13(14)
C26 C31 C30 123.51(15)
C26 C31 C32 123.21(14)
C30 C31 C32 107.85(14)
C33 C32 C37 123.98(15)
C33 C32 C31 122.33(14)
C37 C32 C31 107.58(14)
C32 C33 C34 113.22(14)
C32 C33 C24 113.45(14)
C34 C33 C24 132.14(15)
C35 C34 C33 122.70(16)
C35 C34 H34 118.6
C33 C34 H34 118.6
C34 C35 C36 122.35(15)
C34 C35 H35 118.8
C36 C35 H35 118.8
C37 C36 C35 114.06(15)
C37 C36 C43 113.97(16)
C35 C36 C43 130.56(16)
C36 C37 C38 122.71(15)
C36 C37 C32 123.17(15)
C38 C37 C32 108.51(14)
C41 C38 C37 123.61(15)
C41 C38 C30 123.22(16)
C37 C38 C30 107.89(14)
C40 C39 C29 121.81(17)
C40 C39 H39 119.1
C29 C39 H39 119.1
C39 C40 C41 122.16(16)
C39 C40 H40 118.9
C41 C40 H40 118.9
C38 C41 C42 114.19(16)
C38 C41 C40 113.85(15)
C42 C41 C40 130.82(16)
C43 C42 C41 121.72(15)
C43 C42 H42 119.1
C41 C42 H42 119.1
C42 C43 C36 122.32(15)
C42 C43 H43 118.8
C36 C43 H43 118.8
Cl2 C44 Cl1 111.72(12)
Cl2 C44 H44A 109.3
Cl1 C44 H44A 109.3
Cl2 C44 H44B 109.3
Cl1 C44 H44B 109.3
H44A C44 H44B 107.9
N1 Ir1 N3 174.20(5)
N1 Ir1 C10 95.82(6)
N3 Ir1 C10 79.92(6)
N1 Ir1 C9 79.18(6)
N3 Ir1 C9 96.72(6)
C10 Ir1 C9 88.96(6)
N1 Ir1 C25 95.05(6)
N3 Ir1 C25 89.52(5)
C10 Ir1 C25 98.67(6)
C9 Ir1 C25 170.90(6)
N1 Ir1 N5 94.28(5)
N3 Ir1 N5 90.13(5)
C10 Ir1 N5 169.71(6)
C9 Ir1 N5 94.84(6)
C25 Ir1 N5 78.48(6)
C1 N1 N2 106.66(13)
C1 N1 Ir1 136.77(12)
N2 N1 Ir1 116.55(10)
C3 N2 N1 110.04(14)
C3 N2 C4 133.67(15)
N1 N2 C4 116.27(13)
C18 N3 N4 106.64(13)
C18 N3 Ir1 137.99(12)
N4 N3 Ir1 115.37(10)
C16 N4 N3 110.33(13)
C16 N4 C15 133.74(14)
N3 N4 C15 115.66(13)
C19 N5 C23 119.45(14)
C19 N5 Ir1 123.39(11)
C23 N5 Ir1 115.35(10)

loop_
_geom_bond_atom_site_label_1
_geom_bond_atom_site_label_2
_geom_bond_distance
C1 N1 1.333(2)
C1 C2 1.406(2)
C1 H1 0.95
C2 C3 1.374(3)
C2 H2 0.95
C3 N2 1.358(2)
C3 H3 0.95
C4 C5 1.391(2)
C4 C9 1.407(2)
C4 N2 1.423(2)
C5 C6 1.389(3)
C5 H5 0.95
C6 C7 1.390(3)
C6 H6 0.95
C7 C8 1.402(3)
C7 H7 0.95
C8 C9 1.404(2)
C8 H8 0.95
C9 Ir1 2.0804(16)
C10 C11 1.407(2)
C10 C15 1.409(2)
C10 Ir1 2.0173(16)
C11 C12 1.398(2)
C11 H11 0.95
C12 C13 1.388(3)
C12 H12 0.95
C13 C14 1.393(2)
C13 H13 0.95
C14 C15 1.391(2)
C14 H14 0.95
C15 N4 1.419(2)
C16 N4 1.356(2)
C16 C17 1.381(2)
C16 H16 0.95
C17 C18 1.403(2)
C17 H17 0.95
C18 N3 1.336(2)
C18 H18 0.95
C19 N5 1.348(2)
C19 C20 1.383(2)
C19 H19 0.95
C20 C21 1.390(2)
C20 H20 0.95
C21 C22 1.387(2)
C21 H21 0.95
C22 C23 1.401(2)
C22 H22 0.95
C23 N5 1.362(2)
C23 C24 1.466(2)
C24 C25 1.420(2)
C24 C33 1.474(2)
C25 C26 1.465(2)
C25 Ir1 2.1023(15)
C26 C31 1.379(2)
C26 C27 1.445(2)
C27 C28 1.395(2)
C27 H27 0.95
C28 C29 1.441(2)
C28 H28 0.95
C29 C30 1.376(2)
C29 C39 1.448(2)
C30 C38 1.416(2)
C30 C31 1.418(2)
C31 C32 1.424(2)
C32 C33 1.380(2)
C32 C37 1.416(2)
C33 C34 1.451(2)
C34 C35 1.390(2)
C34 H34 0.95
C35 C36 1.438(2)
C35 H35 0.95
C36 C37 1.382(2)
C36 C43 1.453(2)
C37 C38 1.412(2)
C38 C41 1.381(2)
C39 C40 1.384(3)
C39 H39 0.95
C40 C41 1.451(3)
C40 H40 0.95
C41 C42 1.447(2)
C42 C43 1.386(3)
C42 H42 0.95
C43 H43 0.95
C44 Cl2 1.755(2)
C44 Cl1 1.764(2)
C44 H44A 0.99
C44 H44B 0.99
Ir1 N1 2.0137(13)
Ir1 N3 2.0154(13)
Ir1 N5 2.1222(13)
N1 N2 1.3632(18)
N3 N4 1.3633(18)

loop_
_geom_torsion_atom_site_label_1
_geom_torsion_atom_site_label_2
_geom_torsion_atom_site_label_3
_geom_torsion_atom_site_label_4
_geom_torsion
N1 C1 C2 C3 0.1(2)
C1 C2 C3 N2 0.1(2)
C9 C4 C5 C6 -1.0(3)
N2 C4 C5 C6 177.90(16)
C4 C5 C6 C7 0.2(3)
C5 C6 C7 C8 0.4(3)
C6 C7 C8 C9 -0.2(3)
C7 C8 C9 C4 -0.5(3)
C7 C8 C9 Ir1 -177.38(14)
C5 C4 C9 C8 1.2(2)
N2 C4 C9 C8 -177.82(15)
C5 C4 C9 Ir1 178.59(14)
N2 C4 C9 Ir1 -0.40(18)
C15 C10 C11 C12 3.8(2)
Ir1 C10 C11 C12 -176.50(12)
C10 C11 C12 C13 -0.3(3)
C11 C12 C13 C14 -1.9(3)
C12 C13 C14 C15 0.3(3)
C13 C14 C15 C10 3.6(2)
C13 C14 C15 N4 -175.17(15)
C11 C10 C15 C14 -5.5(2)
Ir1 C10 C15 C14 174.69(13)
C11 C10 C15 N4 173.31(13)
Ir1 C10 C15 N4 -6.48(17)
N4 C16 C17 C18 -0.04(19)
C16 C17 C18 N3 -0.2(2)
N5 C19 C20 C21 -0.2(3)
C19 C20 C21 C22 -1.0(3)
C20 C21 C22 C23 0.5(3)
C21 C22 C23 N5 1.2(2)
C21 C22 C23 C24 175.70(16)
N5 C23 C24 C25 9.1(2)
C22 C23 C24 C25 -165.60(15)
N5 C23 C24 C33 -171.05(13)
C22 C23 C24 C33 14.2(2)
C23 C24 C25 C26 178.21(13)
C33 C24 C25 C26 -1.6(2)
C23 C24 C25 Ir1 -1.60(17)
C33 C24 C25 Ir1 178.55(11)
C24 C25 C26 C31 -13.9(2)
Ir1 C25 C26 C31 165.90(11)
C24 C25 C26 C27 158.17(16)
Ir1 C25 C26 C27 -22.1(2)
C31 C26 C27 C28 6.3(2)
C25 C26 C27 C28 -165.88(16)
C26 C27 C28 C29 1.1(3)
C27 C28 C29 C30 -7.8(2)
C27 C28 C29 C39 159.22(18)
C28 C29 C30 C38 157.88(15)
C39 C29 C30 C38 -11.3(2)
C28 C29 C30 C31 7.2(2)
C39 C29 C30 C31 -162.02(15)
C27 C26 C31 C30 -7.1(2)
C25 C26 C31 C30 166.22(14)
C27 C26 C31 C32 -157.94(14)
C25 C26 C31 C32 15.4(2)
C29 C30 C31 C26 0.4(2)
C38 C30 C31 C26 -154.00(15)
C29 C30 C31 C32 154.99(15)
C38 C30 C31 C32 0.61(17)
C26 C31 C32 C33 -0.3(2)
C30 C31 C32 C33 -154.97(15)
C26 C31 C32 C37 153.15(15)
C30 C31 C32 C37 -1.54(17)
C37 C32 C33 C34 5.0(2)
C31 C32 C33 C34 154.08(15)
C37 C32 C33 C24 -164.01(14)
C31 C32 C33 C24 -15.0(2)
C25 C24 C33 C32 15.9(2)
C23 C24 C33 C32 -163.97(14)
C25 C24 C33 C34 -150.50(17)
C23 C24 C33 C34 29.7(2)
C32 C33 C34 C35 -4.9(2)
C24 C33 C34 C35 161.52(16)
C33 C34 C35 C36 -0.8(3)
C34 C35 C36 C37 6.4(2)
C34 C35 C36 C43 -159.00(17)
C35 C36 C37 C38 -156.92(15)
C43 C36 C37 C38 11.0(2)
C35 C36 C37 C32 -6.4(2)
C43 C36 C37 C32 161.52(15)
C33 C32 C37 C36 0.7(2)
C31 C32 C37 C36 -152.21(15)
C33 C32 C37 C38 154.79(15)
C31 C32 C37 C38 1.90(17)
C36 C37 C38 C41 -2.2(3)
C32 C37 C38 C41 -156.48(15)
C36 C37 C38 C30 152.73(15)
C32 C37 C38 C30 -1.53(18)
C29 C30 C38 C41 1.1(3)
C31 C30 C38 C41 155.63(15)
C29 C30 C38 C37 -154.00(15)
C31 C30 C38 C37 0.56(18)
C30 C29 C39 C40 10.7(2)
C28 C29 C39 C40 -156.31(18)
C29 C39 C40 C41 0.0(3)
C37 C38 C41 C42 -8.2(2)
C30 C38 C41 C42 -159.39(15)
C37 C38 C41 C40 160.98(15)
C30 C38 C41 C40 9.8(2)
C39 C40 C41 C38 -10.2(2)
C39 C40 C41 C42 156.74(18)
C38 C41 C42 C43 9.3(2)
C40 C41 C42 C43 -157.55(18)
C41 C42 C43 C36 -0.5(3)
C37 C36 C43 C42 -9.6(2)
C35 C36 C43 C42 155.78(17)
C2 C1 N1 N2 -0.3(2)
C2 C1 N1 Ir1 178.72(13)
C2 C3 N2 N1 -0.2(2)
C2 C3 N2 C4 -178.53(17)
C1 N1 N2 C3 0.32(19)
Ir1 N1 N2 C3 -178.91(11)
C1 N1 N2 C4 178.94(14)
Ir1 N1 N2 C4 -0.30(18)
C5 C4 N2 C3 -0.4(3)
C9 C4 N2 C3 178.65(17)
C5 C4 N2 N1 -178.57(15)
C9 C4 N2 N1 0.5(2)
C17 C18 N3 N4 0.41(18)
C17 C18 N3 Ir1 -179.49(13)
C17 C16 N4 N3 0.30(19)
C17 C16 N4 C15 173.79(17)
C18 N3 N4 C16 -0.44(18)
Ir1 N3 N4 C16 179.48(11)
C18 N3 N4 C15 -175.23(13)
Ir1 N3 N4 C15 4.70(16)
C14 C15 N4 C16 6.8(3)
C10 C15 N4 C16 -172.03(17)
C14 C15 N4 N3 -179.93(14)
C10 C15 N4 N3 1.20(19)
C20 C19 N5 C23 1.9(2)
C20 C19 N5 Ir1 -162.09(13)
C22 C23 N5 C19 -2.4(2)
C24 C23 N5 C19 -177.36(14)
C22 C23 N5 Ir1 162.86(12)
C24 C23 N5 Ir1 -12.13(17)
